data_1561883
loop_
_publ_author_name
'Kuai, Hai-Wei'
'Cheng, Xiao-Chun'
'Li, Deng-Hao'
'Hu, Tao'
'Zhu, Xiao-Hong'

_publ_section_title
;
 Syntheses, characterization and properties of silver, copper and
 palladium complexes from bis(oxazoline)-containing ligands
;
_journal_name_full 'Journal of Solid State Chemistry'
_journal_page_first 65
_journal_page_last 75
_journal_paper_doi 10.1016/j.jssc.2015.04.021
_journal_volume 228
_journal_year 2015
_chemical_formula_moiety 'C15 H17 N3 O6 Pd'
_chemical_formula_sum 'C15 H17 N3 O6 Pd'
_chemical_formula_weight 441.72
_space_group_IT_number 2
_space_group_name_Hall '-P 1'
_space_group_name_H-M_alt 'P -1'
_symmetry_cell_setting triclinic
_symmetry_space_group_name_Hall '-P 1'
_symmetry_space_group_name_H-M 'P -1'
_atom_sites_solution_hydrogens geom
_atom_sites_solution_primary direct
_atom_sites_solution_secondary difmap
_audit_creation_method SHELXL-97
_cell_angle_alpha 70.976(5)
_cell_angle_beta 84.435(5)
_cell_angle_gamma 82.303(5)
_cell_formula_units_Z 2
_cell_length_a 8.170(5)
_cell_length_b 9.980(5)
_cell_length_c 10.617(5)
_cell_measurement_reflns_used 3932
_cell_measurement_temperature 293(2)
_cell_measurement_theta_max 28.32
_cell_measurement_theta_min 2.46
_cell_volume 809.7(7)
_computing_cell_refinement 'SAINT (Bruker, 2008)'
_computing_data_collection 'APEX2 (Bruker, 2008)'
_computing_data_reduction SAINT
_computing_molecular_graphics 'DIAMOND (Brandenburg, 2000)'
_computing_publication_material 'SHELXTL (Sheldrick, 2008)'
_computing_structure_refinement 'SHELXL-97 (Sheldrick, 2008)'
_computing_structure_solution 'SHELXS-97 (Sheldrick, 2008)'
_diffrn_ambient_temperature 293(2)
_diffrn_measured_fraction_theta_full 0.980
_diffrn_measured_fraction_theta_max 0.980
_diffrn_measurement_device_type 'Bruker Smart ApexII CCD'
_diffrn_measurement_method 'phi and omega scans'
_diffrn_radiation_monochromator graphite
_diffrn_radiation_source 'fine-focus sealed tube'
_diffrn_radiation_type MoK\a
_diffrn_radiation_wavelength 0.71073
_diffrn_reflns_av_R_equivalents 0.0364
_diffrn_reflns_av_sigmaI/netI 0.0266
_diffrn_reflns_limit_h_max 9
_diffrn_reflns_limit_h_min -9
_diffrn_reflns_limit_k_max 11
_diffrn_reflns_limit_k_min -9
_diffrn_reflns_limit_l_max 12
_diffrn_reflns_limit_l_min -10
_diffrn_reflns_number 4003
_diffrn_reflns_theta_full 25.01
_diffrn_reflns_theta_max 25.01
_diffrn_reflns_theta_min 2.03
_exptl_absorpt_coefficient_mu 1.185
_exptl_absorpt_correction_T_max 0.8907
_exptl_absorpt_correction_T_min 0.7975
_exptl_absorpt_correction_type multi-scan
_exptl_absorpt_process_details '(SADBAS; Sheldrick, 1996)'
_exptl_crystal_colour brown
_exptl_crystal_density_diffrn 1.812
_exptl_crystal_density_method 'not measured'
_exptl_crystal_description block
_exptl_crystal_F_000 444
_exptl_crystal_size_max 0.20
_exptl_crystal_size_mid 0.10
_exptl_crystal_size_min 0.10
_refine_diff_density_max 1.757
_refine_diff_density_min -2.535
_refine_diff_density_rms 0.206
_refine_ls_extinction_method none
_refine_ls_goodness_of_fit_ref 1.119
_refine_ls_hydrogen_treatment constr
_refine_ls_matrix_type full
_refine_ls_number_parameters 204
_refine_ls_number_reflns 2789
_refine_ls_number_restraints 6
_refine_ls_restrained_S_all 1.120
_refine_ls_R_factor_all 0.0656
_refine_ls_R_factor_gt 0.0643
_refine_ls_shift/su_max 0.000
_refine_ls_shift/su_mean 0.000
_refine_ls_structure_factor_coef Fsqd
_refine_ls_weighting_details 'calc w=1/[\s^2^(Fo^2^)+(0.1323P)^2^+2.9896P] where P=(Fo^2^+2Fc^2^)/3'
_refine_ls_weighting_scheme calc
_refine_ls_wR_factor_gt 0.1930
_refine_ls_wR_factor_ref 0.1945
_reflns_number_gt 2658
_reflns_number_total 2789
_reflns_threshold_expression >2sigma(I)
_cod_data_source_file JSSC-2015-228-65.cif
_cod_data_source_block Pd-5
_cod_depositor_comments
;
The following automatic conversions were performed:

data item '_symmetry_cell_setting' value 'Triclinic' was changed to
'triclinic' in accordance with the built-in table derived from the
CIF Core dictionary named 'cif_core.dic' version 2.4.5 last updated
on 2014-11-21.

Automatic conversion script
Id: cif_fix_values 8369 2020-08-20 11:38:08Z andrius 
;
_cod_original_sg_symbol_Hall '-p 1'
_cod_original_sg_symbol_H-M 'P-1   '
_cod_database_code 1561883

loop_
_symmetry_equiv_pos_as_xyz
'x, y, z'
'-x, -y, -z'

loop_
_atom_site_label
_atom_site_type_symbol
_atom_site_fract_x
_atom_site_fract_y
_atom_site_fract_z
_atom_site_U_iso_or_equiv
_atom_site_adp_type
_atom_site_occupancy
_atom_site_symmetry_multiplicity
_atom_site_calc_flag
_atom_site_refinement_flags
_atom_site_disorder_assembly
_atom_site_disorder_group
Pd1 Pd 0.66417(6) 0.39572(5) 0.06282(5) 0.0369(3) Uani 1 1 d . . .
N1 N 0.7752(8) 0.5653(7) 0.0186(7) 0.0399(13) Uani 1 1 d . . .
N2 N 0.7478(8) 0.4149(7) -0.1323(7) 0.0443(14) Uani 1 1 d . . .
N3 N 0.6331(8) 0.4337(7) 0.2390(7) 0.0474(15) Uani 1 1 d . . .
O1 O 0.8969(8) 0.5485(7) -0.3071(6) 0.0566(14) Uani 1 1 d . . .
O2 O 0.6838(9) 0.5957(8) 0.3388(7) 0.0675(17) Uani 1 1 d . . .
O3 O 0.5271(7) 0.2313(6) 0.1169(6) 0.0517(13) Uani 1 1 d . . .
O4 O 0.7365(8) 0.0817(7) 0.0831(10) 0.084(2) Uani 1 1 d . . .
O5 O 0.7393(10) 0.1301(6) 0.3965(7) 0.080 Uani 1 1 d D . .
O6 O 0.8135(13) -0.0119(11) 0.5860(8) 0.118 Uani 1 1 d D . .
C1 C 0.8461(9) 0.6177(8) -0.1055(8) 0.0415(15) Uani 1 1 d . . .
C2 C 0.9202(10) 0.7428(8) -0.1405(9) 0.0499(18) Uani 1 1 d . . .
H2 H 0.9704 0.7792 -0.2252 0.060 Uiso 1 1 calc R . .
C3 C 0.9181(12) 0.8116(9) -0.0483(11) 0.057(2) Uani 1 1 d . . .
H3 H 0.9669 0.8959 -0.0705 0.069 Uiso 1 1 calc R . .
C4 C 0.8434(10) 0.7566(9) 0.0787(9) 0.0516(19) Uani 1 1 d . . .
H4 H 0.8400 0.8044 0.1411 0.062 Uiso 1 1 calc R . .
C5 C 0.7747(9) 0.6301(8) 0.1103(8) 0.0417(15) Uani 1 1 d . . .
C6 C 0.5954(10) 0.1065(9) 0.1219(8) 0.0499(18) Uani 1 1 d . . .
C7 C 0.4810(12) -0.0087(10) 0.1764(11) 0.061(2) Uani 1 1 d . . .
H7A H 0.3927 0.0090 0.1177 0.091 Uiso 1 1 calc R . .
H7B H 0.4360 -0.0085 0.2633 0.091 Uiso 1 1 calc R . .
H7C H 0.5417 -0.0997 0.1828 0.091 Uiso 1 1 calc R . .
C8 C 0.7934(7) 0.0077(7) 0.4687(7) 0.073 Uani 1 1 d D . .
C9 C 0.8324(14) -0.1098(9) 0.4078(9) 0.072 Uani 1 1 d D . .
H9A H 0.9321 -0.0950 0.3516 0.108 Uiso 1 1 calc R . .
H9B H 0.7428 -0.1097 0.3556 0.108 Uiso 1 1 calc R . .
H9C H 0.8473 -0.1997 0.4773 0.108 Uiso 1 1 calc R . .
C11 C 0.8269(9) 0.5240(8) -0.1832(8) 0.0429(16) Uani 1 1 d . . .
C12 C 0.7549(12) 0.3400(10) -0.2309(9) 0.0536(19) Uani 1 1 d . . .
H12A H 0.6451 0.3365 -0.2564 0.064 Uiso 1 1 calc R . .
H12B H 0.8089 0.2436 -0.1969 0.064 Uiso 1 1 calc R . .
C13 C 0.8588(13) 0.4325(11) -0.3501(9) 0.063(2) Uani 1 1 d . . .
H13A H 0.9594 0.3773 -0.3694 0.075 Uiso 1 1 calc R . .
H13B H 0.7958 0.4690 -0.4295 0.075 Uiso 1 1 calc R . .
C51 C 0.6912(10) 0.5496(9) 0.2420(8) 0.0495(18) Uani 1 1 d . . .
C52 C 0.5555(13) 0.3441(10) 0.3618(9) 0.062(2) Uani 1 1 d . . .
H52A H 0.4766 0.2920 0.3395 0.074 Uiso 1 1 calc R . .
H52B H 0.4955 0.4041 0.4105 0.074 Uiso 1 1 calc R . .
C53 C 0.6818(18) 0.2391(12) 0.4501(11) 0.084(3) Uani 1 1 d . . .
H53A H 0.7737 0.2881 0.4571 0.101 Uiso 1 1 calc R . .
H53B H 0.6316 0.1991 0.5389 0.101 Uiso 1 1 calc R . .

loop_
_atom_site_aniso_label
_atom_site_aniso_U_11
_atom_site_aniso_U_22
_atom_site_aniso_U_33
_atom_site_aniso_U_23
_atom_site_aniso_U_13
_atom_site_aniso_U_12
Pd1 0.0386(4) 0.0315(4) 0.0401(4) -0.0107(2) 0.0001(2) -0.0052(2)
N1 0.040(3) 0.035(3) 0.045(3) -0.014(3) -0.003(3) -0.001(2)
N2 0.046(4) 0.044(4) 0.046(3) -0.016(3) -0.003(3) -0.006(3)
N3 0.047(4) 0.047(4) 0.045(3) -0.013(3) 0.001(3) -0.005(3)
O1 0.064(4) 0.061(4) 0.044(3) -0.016(3) 0.009(3) -0.014(3)
O2 0.087(5) 0.073(4) 0.055(4) -0.037(3) 0.000(3) -0.010(3)
O3 0.048(3) 0.040(3) 0.064(4) -0.012(3) 0.001(3) -0.009(2)
O4 0.053(4) 0.051(4) 0.151(8) -0.039(4) 0.018(4) -0.013(3)
O5 0.081 0.078 0.079 -0.025 -0.003 -0.007
O6 0.109 0.101 0.133 -0.034 0.009 0.003
C1 0.037(4) 0.039(4) 0.045(4) -0.009(3) -0.003(3) -0.001(3)
C2 0.043(4) 0.039(4) 0.061(5) -0.004(3) 0.003(3) -0.014(3)
C3 0.055(5) 0.038(4) 0.081(6) -0.018(4) -0.008(4) -0.012(4)
C4 0.051(4) 0.045(4) 0.067(5) -0.027(4) -0.004(4) -0.010(3)
C5 0.039(4) 0.040(4) 0.048(4) -0.017(3) -0.006(3) 0.001(3)
C6 0.052(5) 0.047(4) 0.054(4) -0.018(4) -0.005(3) -0.013(3)
C7 0.061(5) 0.047(5) 0.074(6) -0.015(4) 0.003(4) -0.019(4)
C8 0.087 0.056 0.063 -0.006 0.009 -0.005
C9 0.082 0.063 0.079 -0.034 -0.015 0.003
C11 0.043(4) 0.040(4) 0.042(4) -0.009(3) -0.002(3) -0.002(3)
C12 0.063(5) 0.054(5) 0.052(4) -0.027(4) -0.002(4) -0.009(4)
C13 0.072(6) 0.069(6) 0.052(5) -0.029(4) 0.006(4) -0.008(5)
C51 0.053(4) 0.047(4) 0.049(4) -0.018(3) -0.005(3) 0.001(3)
C52 0.080(6) 0.055(5) 0.042(4) -0.011(4) 0.017(4) -0.004(4)
C53 0.129(10) 0.062(6) 0.052(5) -0.010(5) 0.000(6) -0.004(6)

loop_
_atom_type_symbol
_atom_type_description
_atom_type_scat_dispersion_real
_atom_type_scat_dispersion_imag
_atom_type_scat_source
C C 0.0033 0.0016 'International Tables Vol C Tables 4.2.6.8 and 6.1.1.4'
H H 0.0000 0.0000 'International Tables Vol C Tables 4.2.6.8 and 6.1.1.4'
N N 0.0061 0.0033 'International Tables Vol C Tables 4.2.6.8 and 6.1.1.4'
O O 0.0106 0.0060 'International Tables Vol C Tables 4.2.6.8 and 6.1.1.4'
Pd Pd -0.9988 1.0072 'International Tables Vol C Tables 4.2.6.8 and 6.1.1.4'

loop_
_geom_angle_atom_site_label_1
_geom_angle_atom_site_label_2
_geom_angle_atom_site_label_3
_geom_angle
_geom_angle_site_symmetry_1
_geom_angle_site_symmetry_3
N1 Pd1 O3 173.5(2) . .
N1 Pd1 N3 80.0(3) . .
O3 Pd1 N3 95.8(3) . .
N1 Pd1 N2 79.8(3) . .
O3 Pd1 N2 104.5(3) . .
N3 Pd1 N2 159.7(3) . .
C5 N1 C1 122.0(7) . .
C5 N1 Pd1 118.8(5) . .
C1 N1 Pd1 119.2(6) . .
C11 N2 C12 108.0(7) . .
C11 N2 Pd1 111.0(5) . .
C12 N2 Pd1 140.9(6) . .
C51 N3 C52 118.1(7) . .
C51 N3 Pd1 115.9(6) . .
C52 N3 Pd1 126.0(6) . .
C11 O1 C13 105.3(6) . .
C6 O3 Pd1 119.8(5) . .
C8 O5 C53 121.8(8) . .
N1 C1 C2 119.9(8) . .
N1 C1 C11 109.4(7) . .
C2 C1 C11 130.7(8) . .
C3 C2 C1 118.7(8) . .
C3 C2 H2 120.6 . .
C1 C2 H2 120.6 . .
C2 C3 C4 120.6(8) . .
C2 C3 H3 119.7 . .
C4 C3 H3 119.7 . .
C5 C4 C3 118.7(8) . .
C5 C4 H4 120.6 . .
C3 C4 H4 120.6 . .
N1 C5 C4 120.1(8) . .
N1 C5 C51 112.1(7) . .
C4 C5 C51 127.8(7) . .
O4 C6 O3 124.0(8) . .
O4 C6 C7 122.1(8) . .
O3 C6 C7 113.9(8) . .
C6 C7 H7A 109.5 . .
C6 C7 H7B 109.5 . .
H7A C7 H7B 109.5 . .
C6 C7 H7C 109.5 . .
H7A C7 H7C 109.5 . .
H7B C7 H7C 109.5 . .
O6 C8 O5 119.2(8) . .
O6 C8 C9 121.8(5) . .
O5 C8 C9 119.0(5) . .
C8 C9 H9A 109.5 . .
C8 C9 H9B 109.5 . .
H9A C9 H9B 109.5 . .
C8 C9 H9C 109.5 . .
H9A C9 H9C 109.5 . .
H9B C9 H9C 109.5 . .
N2 C11 O1 118.9(7) . .
N2 C11 C1 120.5(7) . .
O1 C11 C1 120.6(7) . .
N2 C12 C13 102.9(7) . .
N2 C12 H12A 111.2 . .
C13 C12 H12A 111.2 . .
N2 C12 H12B 111.2 . .
C13 C12 H12B 111.2 . .
H12A C12 H12B 109.1 . .
O1 C13 C12 105.0(7) . .
O1 C13 H13A 110.8 . .
C12 C13 H13A 110.8 . .
O1 C13 H13B 110.8 . .
C12 C13 H13B 110.8 . .
H13A C13 H13B 108.8 . .
O2 C51 N3 127.2(8) . .
O2 C51 C5 119.7(8) . .
N3 C51 C5 113.1(7) . .
N3 C52 C53 111.9(9) . .
N3 C52 H52A 109.2 . .
C53 C52 H52A 109.2 . .
N3 C52 H52B 109.2 . .
C53 C52 H52B 109.2 . .
H52A C52 H52B 107.9 . .
O5 C53 C52 110.0(9) . .
O5 C53 H53A 109.7 . .
C52 C53 H53A 109.7 . .
O5 C53 H53B 109.7 . .
C52 C53 H53B 109.7 . .
H53A C53 H53B 108.2 . .

loop_
_geom_bond_atom_site_label_1
_geom_bond_atom_site_label_2
_geom_bond_distance
_geom_bond_site_symmetry_2
Pd1 N1 1.929(7) .
Pd1 O3 2.007(6) .
Pd1 N3 2.012(7) .
Pd1 N2 2.073(7) .
N1 C5 1.331(10) .
N1 C1 1.353(10) .
N2 C11 1.278(11) .
N2 C12 1.464(10) .
N3 C51 1.318(11) .
N3 C52 1.461(11) .
O1 C11 1.341(10) .
O1 C13 1.455(11) .
O2 C51 1.249(10) .
O3 C6 1.282(10) .
O4 C6 1.207(11) .
O5 C8 1.259(5) .
O5 C53 1.393(13) .
O6 C8 1.220(5) .
C1 C2 1.386(11) .
C1 C11 1.464(11) .
C2 C3 1.364(14) .
C2 H2 0.9300 .
C3 C4 1.393(14) .
C3 H3 0.9300 .
C4 C5 1.378(12) .
C4 H4 0.9300 .
C5 C51 1.515(12) .
C6 C7 1.509(12) .
C7 H7A 0.9600 .
C7 H7B 0.9600 .
C7 H7C 0.9600 .
C8 C9 1.500(5) .
C9 H9A 0.9600 .
C9 H9B 0.9600 .
C9 H9C 0.9600 .
C12 C13 1.554(13) .
C12 H12A 0.9700 .
C12 H12B 0.9700 .
C13 H13A 0.9700 .
C13 H13B 0.9700 .
C52 C53 1.516(15) .
C52 H52A 0.9700 .
C52 H52B 0.9700 .
C53 H53A 0.9700 .
C53 H53B 0.9700 .

loop_
_geom_torsion_atom_site_label_1
_geom_torsion_atom_site_label_2
_geom_torsion_atom_site_label_3
_geom_torsion_atom_site_label_4
_geom_torsion
_geom_torsion_site_symmetry_1
_geom_torsion_site_symmetry_2
_geom_torsion_site_symmetry_3
_geom_torsion_site_symmetry_4
O3 Pd1 N1 C5 47(2) . . . .
N3 Pd1 N1 C5 -3.4(5) . . . .
N2 Pd1 N1 C5 179.2(6) . . . .
O3 Pd1 N1 C1 -130.6(19) . . . .
N3 Pd1 N1 C1 178.9(6) . . . .
N2 Pd1 N1 C1 1.5(6) . . . .
N1 Pd1 N2 C11 -0.3(5) . . . .
O3 Pd1 N2 C11 174.8(5) . . . .
N3 Pd1 N2 C11 -7.7(11) . . . .
N1 Pd1 N2 C12 175.1(9) . . . .
O3 Pd1 N2 C12 -9.9(9) . . . .
N3 Pd1 N2 C12 167.6(8) . . . .
N1 Pd1 N3 C51 2.5(6) . . . .
O3 Pd1 N3 C51 -172.5(6) . . . .
N2 Pd1 N3 C51 9.9(11) . . . .
N1 Pd1 N3 C52 -176.4(7) . . . .
O3 Pd1 N3 C52 8.6(7) . . . .
N2 Pd1 N3 C52 -169.0(7) . . . .
N1 Pd1 O3 C6 -165.5(19) . . . .
N3 Pd1 O3 C6 -115.7(6) . . . .
N2 Pd1 O3 C6 63.4(7) . . . .
C5 N1 C1 C2 -0.4(12) . . . .
Pd1 N1 C1 C2 177.3(5) . . . .
C5 N1 C1 C11 -179.9(6) . . . .
Pd1 N1 C1 C11 -2.3(8) . . . .
N1 C1 C2 C3 -0.7(12) . . . .
C11 C1 C2 C3 178.7(8) . . . .
C1 C2 C3 C4 0.3(13) . . . .
C2 C3 C4 C5 1.3(13) . . . .
C1 N1 C5 C4 2.0(11) . . . .
Pd1 N1 C5 C4 -175.7(6) . . . .
C1 N1 C5 C51 -178.8(7) . . . .
Pd1 N1 C5 C51 3.5(8) . . . .
C3 C4 C5 N1 -2.4(12) . . . .
C3 C4 C5 C51 178.6(8) . . . .
Pd1 O3 C6 O4 -7.7(12) . . . .
Pd1 O3 C6 C7 174.6(6) . . . .
C53 O5 C8 O6 -8.3(11) . . . .
C53 O5 C8 C9 172.0(10) . . . .
C12 N2 C11 O1 -0.2(10) . . . .
Pd1 N2 C11 O1 176.7(5) . . . .
C12 N2 C11 C1 -177.8(7) . . . .
Pd1 N2 C11 C1 -0.9(9) . . . .
C13 O1 C11 N2 -0.2(10) . . . .
C13 O1 C11 C1 177.4(7) . . . .
N1 C1 C11 N2 2.1(10) . . . .
C2 C1 C11 N2 -177.4(8) . . . .
N1 C1 C11 O1 -175.5(6) . . . .
C2 C1 C11 O1 5.0(13) . . . .
C11 N2 C12 C13 0.5(9) . . . .
Pd1 N2 C12 C13 -174.9(7) . . . .
C11 O1 C13 C12 0.5(9) . . . .
N2 C12 C13 O1 -0.6(9) . . . .
C52 N3 C51 O2 -2.2(13) . . . .
Pd1 N3 C51 O2 178.8(7) . . . .
C52 N3 C51 C5 177.6(7) . . . .
Pd1 N3 C51 C5 -1.4(9) . . . .
N1 C5 C51 O2 178.6(7) . . . .
C4 C5 C51 O2 -2.3(13) . . . .
N1 C5 C51 N3 -1.2(10) . . . .
C4 C5 C51 N3 177.9(8) . . . .
C51 N3 C52 C53 -85.0(10) . . . .
Pd1 N3 C52 C53 93.9(10) . . . .
C8 O5 C53 C52 -153.2(8) . . . .
N3 C52 C53 O5 -73.9(12) . . . .
